data_4030092
loop_
_publ_author_name
'Butler, Ashlie J. E.'
'Thompson, Mark J.'
'Maydom, Patrick J.'
'Newby, James A.'
'Guo, Kai'
'Adams, Harry'
'Chen, Beining'

_publ_section_title
;
 Regioselective Synthesis of 3-Aminoimidazo[1,2-a]-pyrimidines under
 Continuous Flow Conditions.
;
_journal_issue 21
_journal_name_full 'The Journal of organic chemistry'
_journal_page_first 10196
_journal_paper_doi 10.1021/jo501861g
_journal_volume 79
_journal_year 2014
_chemical_formula_sum 'C20 H17 F N4'
_chemical_formula_weight 332.38
_chemical_name_systematic
; 
 ? 
;
_space_group_IT_number 2
_symmetry_cell_setting triclinic
_symmetry_space_group_name_Hall '-P 1'
_symmetry_space_group_name_H-M 'P -1'
_atom_sites_solution_hydrogens geom
_atom_sites_solution_primary direct
_atom_sites_solution_secondary difmap
_audit_creation_method SHELXL-97
_cell_angle_alpha 65.452(16)
_cell_angle_beta 88.269(10)
_cell_angle_gamma 89.109(12)
_cell_formula_units_Z 2
_cell_length_a 6.232(3)
_cell_length_b 10.854(5)
_cell_length_c 12.929(8)
_cell_measurement_reflns_used 433
_cell_measurement_temperature 150(2)
_cell_measurement_theta_max 19.68
_cell_measurement_theta_min 3.20
_cell_volume 795.1(7)
_computing_cell_refinement 'Bruker SAINT'
_computing_data_collection 'Bruker APEX2'
_computing_data_reduction 'Bruker SAINT'
_computing_molecular_graphics 'Bruker SHELXTL'
_computing_publication_material 'Bruker SHELXTL'
_computing_structure_refinement 'SHELXL-97 (Sheldrick, 2008)'
_computing_structure_solution 'SHELXS-97 (Sheldrick, 2008)'
_diffrn_ambient_temperature 150(2)
_diffrn_measured_fraction_theta_full 0.989
_diffrn_measured_fraction_theta_max 0.880
_diffrn_measurement_device_type 'Bruker APEX-II CCD'
_diffrn_measurement_method '\f and \w scans'
_diffrn_radiation_monochromator graphite
_diffrn_radiation_source 'fine-focus sealed tube'
_diffrn_radiation_type MoK\a
_diffrn_radiation_wavelength 0.71073
_diffrn_reflns_av_R_equivalents 0.0851
_diffrn_reflns_av_sigmaI/netI 0.1686
_diffrn_reflns_limit_h_max 8
_diffrn_reflns_limit_h_min -7
_diffrn_reflns_limit_k_max 11
_diffrn_reflns_limit_k_min -13
_diffrn_reflns_limit_l_max 16
_diffrn_reflns_limit_l_min -16
_diffrn_reflns_number 6244
_diffrn_reflns_theta_full 25.00
_diffrn_reflns_theta_max 27.30
_diffrn_reflns_theta_min 1.73
_exptl_absorpt_coefficient_mu 0.093
_exptl_absorpt_correction_T_max 0.9963
_exptl_absorpt_correction_T_min 0.9807
_exptl_absorpt_correction_type multi-scan
_exptl_absorpt_process_details sadabs
_exptl_crystal_colour colourless
_exptl_crystal_density_diffrn 1.388
_exptl_crystal_density_method 'not measured'
_exptl_crystal_description needle
_exptl_crystal_F_000 348
_exptl_crystal_size_max 0.21
_exptl_crystal_size_mid 0.11
_exptl_crystal_size_min 0.04
_refine_diff_density_max 1.589
_refine_diff_density_min -0.363
_refine_diff_density_rms 0.117
_refine_ls_extinction_method none
_refine_ls_goodness_of_fit_ref 0.991
_refine_ls_hydrogen_treatment constr
_refine_ls_matrix_type full
_refine_ls_number_parameters 228
_refine_ls_number_reflns 3141
_refine_ls_number_restraints 0
_refine_ls_restrained_S_all 0.991
_refine_ls_R_factor_all 0.2165
_refine_ls_R_factor_gt 0.1003
_refine_ls_shift/su_max 0.000
_refine_ls_shift/su_mean 0.000
_refine_ls_structure_factor_coef Fsqd
_refine_ls_weighting_details 'calc w=1/[\s^2^(Fo^2^)+(0.1894P)^2^+0.0000P] where P=(Fo^2^+2Fc^2^)/3'
_refine_ls_weighting_scheme calc
_refine_ls_wR_factor_gt 0.2726
_refine_ls_wR_factor_ref 0.3539
_reflns_number_gt 1305
_reflns_number_total 3141
_reflns_threshold_expression >2sigma(I)
_cod_data_source_file jo501861g_si_001.cif
_cod_data_source_block ab05p-1
_cod_depositor_comments
;
The following automatic conversions were performed:

'_symmetry_cell_setting' value 'Triclinic' changed to 'triclinic'
according to
/home/saulius/struct/COD-crude-data--automatic-downloads/rss-feeds/ACS/lib/dictionaries/cif_core.dic
dictionary named 'cif_core.dic' version 2.4.2 from 2011-04-26.

Automatic conversion script
Id: cif_fix_values 2827 2014-09-09 07:05:25Z andrius 

 Adding full bibliography for 4030092--4030094.cif.
;
_cod_original_cell_volume 795.2(7)
_cod_original_sg_symbol_H-M P-1
_cod_database_code 4030092

loop_
_symmetry_equiv_pos_as_xyz
'x, y, z'
'-x, -y, -z'

loop_
_atom_site_label
_atom_site_type_symbol
_atom_site_fract_x
_atom_site_fract_y
_atom_site_fract_z
_atom_site_U_iso_or_equiv
_atom_site_adp_type
_atom_site_occupancy
_atom_site_symmetry_multiplicity
_atom_site_calc_flag
_atom_site_refinement_flags
F1 F 0.9303(7) 0.3980(5) 0.9691(4) 0.0756(15) Uani 1 1 d .
N1 N 0.6963(7) 0.7454(5) 0.6192(4) 0.0340(13) Uani 1 1 d .
H1N H 0.5728 0.7817 0.5627 0.041 Uiso 1 1 d R
N2 N 0.9611(7) 0.7248(5) 0.4863(4) 0.0325(13) Uani 1 1 d .
N3 N 1.2894(8) 0.7208(5) 0.3860(5) 0.0373(14) Uani 1 1 d .
N4 N 1.2526(7) 0.8233(5) 0.5167(4) 0.0330(13) Uani 1 1 d .
C1 C 0.5323(11) 0.2791(7) 1.0340(6) 0.0465(18) Uani 1 1 d .
H1A H 0.5900 0.1973 1.0287 0.070 Uiso 1 1 calc R
H1B H 0.3773 0.2691 1.0498 0.070 Uiso 1 1 calc R
H1C H 0.6021 0.2923 1.0955 0.070 Uiso 1 1 calc R
C2 C 0.5738(9) 0.3970(6) 0.9258(5) 0.0369(16) Uani 1 1 d .
C3 C 0.4152(10) 0.4608(7) 0.8460(5) 0.0383(17) Uani 1 1 d .
H3 H 0.2737 0.4251 0.8614 0.046 Uiso 1 1 calc R
C4 C 0.4562(9) 0.5735(6) 0.7459(5) 0.0346(16) Uani 1 1 d .
H4 H 0.3442 0.6128 0.6938 0.042 Uiso 1 1 calc R
C5 C 0.6624(9) 0.6301(6) 0.7209(5) 0.0336(15) Uani 1 1 d .
C6 C 0.8208(9) 0.5721(6) 0.7976(5) 0.0345(15) Uani 1 1 d .
H6 H 0.9612 0.6092 0.7835 0.041 Uiso 1 1 calc R
C7 C 0.7737(9) 0.4608(7) 0.8938(6) 0.0401(17) Uani 1 1 d .
C8 C 0.8991(9) 0.7735(6) 0.5673(5) 0.0331(15) Uani 1 1 d .
C9 C 1.0821(9) 0.8349(6) 0.5820(5) 0.0346(15) Uani 1 1 d .
C10 C 1.1797(9) 0.7578(6) 0.4590(5) 0.0344(15) Uani 1 1 d .
C11 C 1.1771(9) 0.6581(6) 0.3367(6) 0.0376(16) Uani 1 1 d .
H11 H 1.2509 0.6318 0.2837 0.045 Uiso 1 1 calc R
C12 C 0.9583(10) 0.6280(6) 0.3569(6) 0.0394(17) Uani 1 1 d .
H12 H 0.8879 0.5836 0.3177 0.047 Uiso 1 1 calc R
C13 C 0.8472(9) 0.6628(6) 0.4331(6) 0.0369(16) Uani 1 1 d .
H13 H 0.6982 0.6448 0.4484 0.044 Uiso 1 1 calc R
C14 C 1.1095(9) 0.9031(6) 0.6587(5) 0.0321(15) Uani 1 1 d .
C15 C 0.9462(9) 0.9111(6) 0.7314(6) 0.0381(17) Uani 1 1 d .
H15 H 0.8109 0.8712 0.7331 0.046 Uiso 1 1 calc R
C16 C 0.9789(10) 0.9769(6) 0.8018(6) 0.0401(17) Uani 1 1 d .
H16 H 0.8643 0.9828 0.8497 0.048 Uiso 1 1 calc R
C17 C 1.1749(10) 1.0339(6) 0.8033(5) 0.0373(16) Uani 1 1 d .
C18 C 1.3371(10) 1.0270(6) 0.7302(6) 0.0368(16) Uani 1 1 d .
H18 H 1.4721 1.0674 0.7286 0.044 Uiso 1 1 calc R
C19 C 1.3062(9) 0.9628(6) 0.6600(6) 0.0366(16) Uani 1 1 d .
H19 H 1.4208 0.9589 0.6113 0.044 Uiso 1 1 calc R
C20 C 1.2140(11) 1.0995(7) 0.8834(6) 0.0461(18) Uani 1 1 d .
H20A H 1.2680 1.0315 0.9551 0.069 Uiso 1 1 calc R
H20B H 1.0793 1.1379 0.8981 0.069 Uiso 1 1 calc R
H20C H 1.3203 1.1718 0.8489 0.069 Uiso 1 1 calc R

loop_
_atom_site_aniso_label
_atom_site_aniso_U_11
_atom_site_aniso_U_22
_atom_site_aniso_U_33
_atom_site_aniso_U_23
_atom_site_aniso_U_13
_atom_site_aniso_U_12
F1 0.057(3) 0.081(3) 0.082(3) -0.027(3) -0.010(3) -0.006(2)
N1 0.017(2) 0.037(3) 0.048(3) -0.018(3) 0.003(2) -0.005(2)
N2 0.024(2) 0.028(3) 0.048(3) -0.018(3) -0.003(2) -0.005(2)
N3 0.027(3) 0.042(3) 0.051(4) -0.027(3) 0.004(2) -0.006(2)
N4 0.027(3) 0.031(3) 0.043(3) -0.019(3) 0.003(2) -0.007(2)
C1 0.046(4) 0.037(4) 0.055(5) -0.018(4) 0.004(4) -0.001(3)
C2 0.032(3) 0.037(4) 0.043(4) -0.018(3) 0.007(3) -0.003(3)
C3 0.032(3) 0.047(4) 0.046(4) -0.029(4) 0.007(3) -0.005(3)
C4 0.027(3) 0.038(4) 0.039(4) -0.016(3) 0.003(3) -0.001(3)
C5 0.032(3) 0.034(4) 0.036(4) -0.016(3) 0.004(3) -0.001(3)
C6 0.029(3) 0.036(4) 0.039(4) -0.015(3) -0.001(3) -0.001(3)
C7 0.027(3) 0.041(4) 0.054(5) -0.021(4) -0.013(3) 0.006(3)
C8 0.025(3) 0.026(3) 0.048(4) -0.016(3) 0.000(3) -0.003(2)
C9 0.029(3) 0.033(4) 0.043(4) -0.017(3) 0.005(3) 0.000(3)
C10 0.028(3) 0.028(4) 0.048(4) -0.016(3) 0.002(3) -0.005(3)
C11 0.029(3) 0.036(4) 0.054(4) -0.025(4) 0.010(3) -0.003(3)
C12 0.032(3) 0.036(4) 0.055(4) -0.024(4) -0.003(3) -0.003(3)
C13 0.026(3) 0.030(4) 0.051(4) -0.013(3) -0.005(3) -0.007(3)
C14 0.026(3) 0.027(3) 0.045(4) -0.017(3) 0.001(3) -0.003(3)
C15 0.023(3) 0.042(4) 0.054(4) -0.023(4) 0.000(3) -0.005(3)
C16 0.038(4) 0.040(4) 0.045(4) -0.021(4) 0.004(3) -0.004(3)
C17 0.040(4) 0.035(4) 0.038(4) -0.015(3) 0.003(3) -0.009(3)
C18 0.031(3) 0.028(4) 0.052(4) -0.018(3) 0.000(3) -0.006(3)
C19 0.027(3) 0.030(4) 0.051(4) -0.014(3) -0.002(3) 0.002(3)
C20 0.049(4) 0.045(4) 0.051(5) -0.027(4) -0.002(3) -0.004(3)

loop_
_atom_type_symbol
_atom_type_description
_atom_type_scat_dispersion_real
_atom_type_scat_dispersion_imag
_atom_type_scat_source
C C 0.0033 0.0016 'International Tables Vol C Tables 4.2.6.8 and 6.1.1.4'
H H 0.0000 0.0000 'International Tables Vol C Tables 4.2.6.8 and 6.1.1.4'
N N 0.0061 0.0033 'International Tables Vol C Tables 4.2.6.8 and 6.1.1.4'
F F 0.0171 0.0103 'International Tables Vol C Tables 4.2.6.8 and 6.1.1.4'

loop_
_geom_angle_atom_site_label_1
_geom_angle_atom_site_label_2
_geom_angle_atom_site_label_3
_geom_angle
C8 N1 C5 120.5(5)
C8 N1 H1N 113.5
C5 N1 H1N 119.3
C13 N2 C8 131.5(5)
C13 N2 C10 121.6(5)
C8 N2 C10 106.8(5)
C11 N3 C10 115.8(5)
C10 N4 C9 106.1(5)
C2 C1 H1A 109.5
C2 C1 H1B 109.5
H1A C1 H1B 109.5
C2 C1 H1C 109.5
H1A C1 H1C 109.5
H1B C1 H1C 109.5
C7 C2 C3 112.9(6)
C7 C2 C1 123.5(6)
C3 C2 C1 123.5(6)
C4 C3 C2 122.7(6)
C4 C3 H3 118.6
C2 C3 H3 118.6
C3 C4 C5 120.3(6)
C3 C4 H4 119.8
C5 C4 H4 119.8
C6 C5 N1 122.8(5)
C6 C5 C4 118.7(6)
N1 C5 C4 118.5(6)
C7 C6 C5 118.9(6)
C7 C6 H6 120.6
C5 C6 H6 120.6
C6 C7 F1 120.0(6)
C6 C7 C2 126.5(6)
F1 C7 C2 113.5(6)
C9 C8 N1 134.7(6)
C9 C8 N2 104.4(5)
N1 C8 N2 120.6(5)
N4 C9 C8 111.8(6)
N4 C9 C14 120.2(5)
C8 C9 C14 128.0(5)
N4 C10 N3 127.6(5)
N4 C10 N2 110.8(5)
N3 C10 N2 121.6(6)
N3 C11 C12 124.9(6)
N3 C11 H11 117.5
C12 C11 H11 117.5
C13 C12 C11 119.4(6)
C13 C12 H12 120.3
C11 C12 H12 120.3
C12 C13 N2 116.5(6)
C12 C13 H13 121.7
N2 C13 H13 121.7
C15 C14 C19 117.4(6)
C15 C14 C9 122.7(5)
C19 C14 C9 119.9(5)
C16 C15 C14 120.8(6)
C16 C15 H15 119.6
C14 C15 H15 119.6
C17 C16 C15 121.2(6)
C17 C16 H16 119.4
C15 C16 H16 119.4
C16 C17 C18 118.1(6)
C16 C17 C20 121.4(6)
C18 C17 C20 120.5(6)
C19 C18 C17 121.1(6)
C19 C18 H18 119.4
C17 C18 H18 119.4
C18 C19 C14 121.4(6)
C18 C19 H19 119.3
C14 C19 H19 119.3
C17 C20 H20A 109.5
C17 C20 H20B 109.5
H20A C20 H20B 109.5
C17 C20 H20C 109.5
H20A C20 H20C 109.5
H20B C20 H20C 109.5

loop_
_geom_bond_atom_site_label_1
_geom_bond_atom_site_label_2
_geom_bond_distance
F1 C7 1.360(7)
N1 C8 1.390(7)
N1 C5 1.400(7)
N1 H1N 1.0336
N2 C13 1.363(8)
N2 C8 1.398(8)
N2 C10 1.411(7)
N3 C11 1.327(8)
N3 C10 1.337(8)
N4 C10 1.319(8)
N4 C9 1.374(7)
C1 C2 1.470(8)
C1 H1A 0.9800
C1 H1B 0.9800
C1 H1C 0.9800
C2 C7 1.400(8)
C2 C3 1.403(9)
C3 C4 1.382(8)
C3 H3 0.9500
C4 C5 1.403(8)
C4 H4 0.9500
C5 C6 1.370(8)
C6 C7 1.354(8)
C6 H6 0.9500
C8 C9 1.387(8)
C9 C14 1.477(9)
C11 C12 1.398(8)
C11 H11 0.9500
C12 C13 1.362(9)
C12 H12 0.9500
C13 H13 0.9500
C14 C15 1.391(8)
C14 C19 1.400(8)
C15 C16 1.391(9)
C15 H15 0.9500
C16 C17 1.382(8)
C16 H16 0.9500
C17 C18 1.386(9)
C17 C20 1.507(9)
C18 C19 1.374(9)
C18 H18 0.9500
C19 H19 0.9500
C20 H20A 0.9800
C20 H20B 0.9800
C20 H20C 0.9800

loop_
_geom_torsion_atom_site_label_1
_geom_torsion_atom_site_label_2
_geom_torsion_atom_site_label_3
_geom_torsion_atom_site_label_4
_geom_torsion
C7 C2 C3 C4 1.0(9)
C1 C2 C3 C4 178.5(6)
C2 C3 C4 C5 -0.8(9)
C8 N1 C5 C6 27.5(9)
C8 N1 C5 C4 -153.7(6)
C3 C4 C5 C6 -0.3(9)
C3 C4 C5 N1 -179.1(5)
N1 C5 C6 C7 179.9(6)
C4 C5 C6 C7 1.1(9)
C5 C6 C7 F1 177.3(6)
C5 C6 C7 C2 -0.9(10)
C3 C2 C7 C6 -0.1(10)
C1 C2 C7 C6 -177.6(6)
C3 C2 C7 F1 -178.5(5)
C1 C2 C7 F1 4.0(9)
C5 N1 C8 C9 -82.6(9)
C5 N1 C8 N2 90.7(7)
C13 N2 C8 C9 -175.6(6)
C10 N2 C8 C9 1.1(6)
C13 N2 C8 N1 9.3(10)
C10 N2 C8 N1 -174.0(5)
C10 N4 C9 C8 1.2(7)
C10 N4 C9 C14 179.5(5)
N1 C8 C9 N4 172.6(6)
N2 C8 C9 N4 -1.5(7)
N1 C8 C9 C14 -5.6(12)
N2 C8 C9 C14 -179.6(6)
C9 N4 C10 N3 -178.5(6)
C9 N4 C10 N2 -0.4(7)
C11 N3 C10 N4 -178.5(6)
C11 N3 C10 N2 3.6(9)
C13 N2 C10 N4 176.7(5)
C8 N2 C10 N4 -0.5(7)
C13 N2 C10 N3 -5.2(9)
C8 N2 C10 N3 177.7(6)
C10 N3 C11 C12 -0.8(10)
N3 C11 C12 C13 -0.7(10)
C11 C12 C13 N2 -0.7(9)
C8 N2 C13 C12 179.7(6)
C10 N2 C13 C12 3.4(9)
N4 C9 C14 C15 -176.3(6)
C8 C9 C14 C15 1.8(10)
N4 C9 C14 C19 3.6(9)
C8 C9 C14 C19 -178.3(6)
C19 C14 C15 C16 0.4(9)
C9 C14 C15 C16 -179.7(6)
C14 C15 C16 C17 -1.3(10)
C15 C16 C17 C18 1.8(10)
C15 C16 C17 C20 -177.1(6)
C16 C17 C18 C19 -1.5(10)
C20 C17 C18 C19 177.4(6)
C17 C18 C19 C14 0.7(10)
C15 C14 C19 C18 -0.1(9)
C9 C14 C19 C18 -180.0(6)
